data_4516538
loop_
_publ_author_name
'Banerjee, Kaustuv'
'Roy, Sandipan'
'Kotal, Moumita'
'Biradha, Kumar'

_publ_section_title
;
 Coordination Polymers Containing Tubular, Layered, and Diamondoid
 Networks: Redox, Luminescence, and Electron Paramagnetic Resonance
 Activities
;
_journal_issue 11
_journal_name_full 'Crystal Growth &amp; Design'
_journal_page_first 5604
_journal_paper_doi 10.1021/acs.cgd.5b01329
_journal_volume 15
_journal_year 2015
_chemical_formula_sum 'C21 H27 Cu3 N5 O16 S'
_chemical_formula_weight 828.16
_space_group_IT_number 33
_space_group_name_Hall 'P 2c -2n'
_space_group_name_H-M_alt 'P n a 21'
_symmetry_cell_setting orthorhombic
_symmetry_space_group_name_H-M 'P n a 21'
_atom_sites_solution_hydrogens geom
_atom_sites_solution_primary direct
_atom_sites_solution_secondary difmap
_audit_creation_method SHELXL-97
_cell_angle_alpha 90.00
_cell_angle_beta 90.00
_cell_angle_gamma 90.00
_cell_formula_units_Z 4
_cell_length_a 7.2698(13)
_cell_length_b 20.125(4)
_cell_length_c 18.948(3)
_cell_measurement_reflns_used 4753
_cell_measurement_temperature 293(2)
_cell_measurement_theta_max 25.00
_cell_measurement_theta_min 1.48
_cell_volume 2772.2(9)
_computing_structure_refinement 'SHELXL-97 (Sheldrick, 1997)'
_computing_structure_solution 'SHELXS-97 (Sheldrick, 1990)'
_diffrn_ambient_temperature 293(2)
_diffrn_measured_fraction_theta_full 1.000
_diffrn_measured_fraction_theta_max 1.000
_diffrn_measurement_device_type 'Bruker APEX-2 ccD'
_diffrn_measurement_method hemisphere
_diffrn_radiation_monochromator graphite
_diffrn_radiation_source 'fine-focus sealed tube'
_diffrn_radiation_type MoK\a
_diffrn_radiation_wavelength 0.71073
_diffrn_reflns_av_R_equivalents 0.2664
_diffrn_reflns_av_sigmaI/netI 0.1944
_diffrn_reflns_limit_h_max 8
_diffrn_reflns_limit_h_min -8
_diffrn_reflns_limit_k_max 23
_diffrn_reflns_limit_k_min -23
_diffrn_reflns_limit_l_max 21
_diffrn_reflns_limit_l_min -22
_diffrn_reflns_number 31461
_diffrn_reflns_theta_full 25.00
_diffrn_reflns_theta_max 25.00
_diffrn_reflns_theta_min 1.48
_exptl_absorpt_coefficient_mu 2.445
_exptl_absorpt_correction_T_max 0.676
_exptl_absorpt_correction_T_min 0.619
_exptl_absorpt_correction_type empirical
_exptl_absorpt_process_details SADABS
_exptl_crystal_colour 'Sky Blue'
_exptl_crystal_density_diffrn 1.984
_exptl_crystal_density_method 'not measured'
_exptl_crystal_description Blocks
_exptl_crystal_F_000 1676
_exptl_crystal_size_max 0.20
_exptl_crystal_size_mid 0.18
_exptl_crystal_size_min 0.16
_refine_diff_density_max 0.568
_refine_diff_density_min -0.686
_refine_diff_density_rms 0.141
_refine_ls_abs_structure_details 'Flack H D (1983), Acta Cryst. A39, 876-881'
_refine_ls_abs_structure_Flack 0.40(5)
_refine_ls_extinction_method none
_refine_ls_goodness_of_fit_ref 0.815
_refine_ls_hydrogen_treatment constr
_refine_ls_matrix_type full
_refine_ls_number_parameters 416
_refine_ls_number_reflns 4753
_refine_ls_number_restraints 128
_refine_ls_restrained_S_all 0.805
_refine_ls_R_factor_all 0.1958
_refine_ls_R_factor_gt 0.0662
_refine_ls_shift/su_max 0.002
_refine_ls_shift/su_mean 0.000
_refine_ls_structure_factor_coef Fsqd
_refine_ls_weighting_details 'calc w=1/[\s^2^(Fo^2^)+(0.1000P)^2^+0.0000P] where P=(Fo^2^+2Fc^2^)/3'
_refine_ls_weighting_scheme calc
_refine_ls_wR_factor_gt 0.1399
_refine_ls_wR_factor_ref 0.1799
_reflns_number_gt 2232
_reflns_number_total 4753
_reflns_threshold_expression >2sigma(I)
_cod_data_source_file cg5b01329_si_002.cif
_cod_data_source_block 1
_cod_depositor_comments
;
The following automatic conversions were performed:

data item '_exptl_absorpt_correction_type' value 'Empirical' was
changed to 'empirical' in accordance with the
/home/saulius/struct/COD-crude-data/automatic-downloads/DataCite-retrospective/ACS/depositions/lib/dictionaries/cif_core.dic
dictionary named 'cif_core.dic' version 2.4.2 last updated on
2011-04-26.

Automatic conversion script
Id: cif_fix_values 6909 2019-04-08 15:41:33Z antanas 
;
_cod_original_sg_symbol_H-M Pna21
_cod_database_code 4516538

loop_
_symmetry_equiv_pos_as_xyz
'x, y, z'
'-x, -y, z+1/2'
'-x+1/2, y+1/2, z+1/2'
'x+1/2, -y+1/2, z'

loop_
_atom_site_label
_atom_site_type_symbol
_atom_site_fract_x
_atom_site_fract_y
_atom_site_fract_z
_atom_site_U_iso_or_equiv
_atom_site_adp_type
_atom_site_occupancy
_atom_site_symmetry_multiplicity
_atom_site_calc_flag
_atom_site_refinement_flags
Cu1 Cu -0.1528(3) -0.13676(10) 0.68991(7) 0.0264(5) Uani 1 1 d U
Cu2 Cu -0.1643(2) 0.00619(6) 0.76551(16) 0.0256(3) Uani 1 1 d U
Cu3 Cu -0.1651(3) -0.13252(10) 0.84395(7) 0.0267(5) Uani 1 1 d U
S100 S -0.5450(5) -0.07450(18) 0.7570(3) 0.0405(10) Uani 1 1 d U
O101 O -0.4418(15) -0.0891(7) 0.6922(6) 0.059(3) Uani 1 1 d U
O102 O -0.656(2) -0.1278(8) 0.7754(10) 0.121(5) Uani 1 1 d U
O103 O -0.4126(14) -0.0555(5) 0.8138(5) 0.0354(19) Uani 1 1 d U
O104 O -0.6668(19) -0.0191(7) 0.7428(9) 0.133(6) Uani 1 1 d U
O11 O 0.0832(18) 0.0743(6) 0.4178(5) 0.028(2) Uani 1 1 d U
O12 O 0.0904(17) -0.0250(6) 0.3659(6) 0.030(2) Uani 1 1 d U
O13 O -0.1287(18) 0.0208(5) 0.6654(6) 0.037(3) Uani 1 1 d U
O14 O -0.0743(19) -0.0772(6) 0.6131(5) 0.032(2) Uani 1 1 d U
C11 C 0.070(3) 0.0094(9) 0.4188(9) 0.035(5) Uani 1 1 d U
C12 C 0.017(3) -0.0240(9) 0.4870(8) 0.031(4) Uani 1 1 d U
H12A H 0.1209 -0.0505 0.5028 0.037 Uiso 1 1 calc .
H12B H -0.0832 -0.0544 0.4773 0.037 Uiso 1 1 calc .
C13 C -0.041(3) 0.0211(9) 0.5475(9) 0.033(4) Uani 1 1 d U
H13A H -0.1494 0.0458 0.5335 0.039 Uiso 1 1 calc .
H13B H 0.0567 0.0529 0.5567 0.039 Uiso 1 1 calc .
C14 C -0.081(2) -0.0162(8) 0.6135(7) 0.017(3) Uani 1 1 d U
N11A N -0.202(3) -0.2096(7) 0.6204(6) 0.046(3) Uani 1 1 d U
N12A N -0.3794(16) -0.2242(6) 0.4392(5) 0.024(2) Uani 1 1 d U
H12C H -0.4024 -0.2566 0.4109 0.029 Uiso 1 1 calc R
C11A C -0.313(2) -0.2410(8) 0.5057(7) 0.029(4) Uani 1 1 d U
C12A C -0.268(2) -0.1929(8) 0.5549(7) 0.020(3) Uani 1 1 d U
H12D H -0.2838 -0.1483 0.5434 0.024 Uiso 1 1 calc R
C13A C -0.182(2) -0.2744(7) 0.6342(8) 0.029(4) Uani 1 1 d U
H13C H -0.1364 -0.2865 0.6781 0.034 Uiso 1 1 calc R
C14A C -0.225(2) -0.3236(7) 0.5881(7) 0.030(4) Uani 1 1 d U
H14A H -0.2108 -0.3679 0.6010 0.036 Uiso 1 1 calc R
C15A C -0.289(2) -0.3075(7) 0.5226(8) 0.029(4) Uani 1 1 d U
H15A H -0.3165 -0.3405 0.4899 0.035 Uiso 1 1 calc R
N21A N -0.2445(19) -0.1970(6) -0.0822(6) 0.025(3) Uani 1 1 d U
N22A N -0.4382(17) -0.1935(6) 0.0976(6) 0.027(3) Uani 1 1 d U
H22A H -0.4607 -0.1516 0.0978 0.033 Uiso 1 1 calc R
C21A C -0.368(2) -0.2209(7) 0.0345(8) 0.021(3) Uani 1 1 d U
C22A C -0.316(2) -0.1781(8) -0.0182(8) 0.027(4) Uani 1 1 d U
H22B H -0.3308 -0.1329 -0.0100 0.033 Uiso 1 1 calc R
C23A C -0.239(2) -0.2626(7) -0.0932(8) 0.028(3) Uani 1 1 d U
H23A H -0.1966 -0.2773 -0.1368 0.033 Uiso 1 1 calc R
C24A C -0.290(2) -0.3085(7) -0.0462(8) 0.030(4) Uani 1 1 d U
H24A H -0.2776 -0.3533 -0.0571 0.036 Uiso 1 1 calc R
C25A C -0.361(2) -0.2892(7) 0.0202(8) 0.031(4) Uani 1 1 d U
H25A H -0.4023 -0.3205 0.0528 0.037 Uiso 1 1 calc R
O31A O -0.3874(15) -0.1124(5) 0.4485(5) 0.044(3) Uani 1 1 d U
O32A O -0.4688(16) -0.2861(5) 0.1642(4) 0.042(3) Uani 1 1 d U
N31A N -0.6748(12) -0.0877(4) 0.2660(9) 0.0226(17) Uani 1 1 d U
C31A C -0.602(2) -0.1034(8) 0.3295(7) 0.025(3) Uani 1 1 d U
H31A H -0.6276 -0.0756 0.3676 0.031 Uiso 1 1 calc R
C32A C -0.4920(17) -0.1584(7) 0.3411(7) 0.022(2) Uani 1 1 d U
C33A C -0.4571(19) -0.1993(6) 0.2848(6) 0.023(3) Uani 1 1 d U
H33A H -0.3864 -0.2374 0.2904 0.028 Uiso 1 1 calc R
C34A C -0.529(2) -0.1828(7) 0.2190(7) 0.026(3) Uani 1 1 d U
C35A C -0.636(2) -0.1277(7) 0.2129(7) 0.026(3) Uani 1 1 d U
H35A H -0.6837 -0.1176 0.1687 0.031 Uiso 1 1 calc R
C36A C -0.412(2) -0.1619(8) 0.4141(7) 0.030(3) Uani 1 1 d U
C37A C -0.472(2) -0.2270(8) 0.1567(7) 0.032(3) Uani 1 1 d U
O1 O -0.2053(13) -0.1946(4) 0.7686(8) 0.045(2) Uani 1 1 d U
O2 O -0.0477(10) -0.0802(3) 0.7655(7) 0.0224(8) Uani 1 1 d U
O3 O -0.954(2) -0.5233(6) 0.4508(7) 0.080(5) Uani 1 1 d .
O4 O -0.0114(15) -0.1593(5) 0.3595(5) 0.043(3) Uani 1 1 d .
O5 O -0.4271(18) -0.0457(6) 0.0933(6) 0.065(4) Uani 1 1 d .
O6 O -0.1487(16) -0.0943(6) 0.2422(6) 0.068(4) Uani 1 1 d .

loop_
_atom_site_aniso_label
_atom_site_aniso_U_11
_atom_site_aniso_U_22
_atom_site_aniso_U_33
_atom_site_aniso_U_23
_atom_site_aniso_U_13
_atom_site_aniso_U_12
Cu1 0.0389(12) 0.0298(10) 0.0106(5) -0.0005(8) 0.0015(10) -0.0056(10)
Cu2 0.0379(8) 0.0273(6) 0.0116(6) 0.0012(9) 0.0014(12) 0.0050(7)
Cu3 0.0426(14) 0.0262(10) 0.0112(5) -0.0007(8) 0.0017(10) -0.0048(10)
S100 0.0353(14) 0.039(2) 0.047(3) -0.007(2) -0.0008(18) 0.0005(12)
O101 0.034(3) 0.113(8) 0.0307(19) -0.003(4) -0.011(2) 0.008(3)
O102 0.158(11) 0.166(9) 0.039(9) 0.008(9) -0.012(7) -0.126(8)
O103 0.035(3) 0.036(6) 0.035(3) -0.004(4) 0.005(2) 0.000(3)
O104 0.116(10) 0.106(7) 0.178(17) -0.107(9) -0.105(7) 0.085(6)
O11 0.032(6) 0.032(4) 0.019(5) 0.001(4) 0.006(5) -0.002(6)
O12 0.042(6) 0.033(5) 0.015(3) 0.000(3) 0.006(5) -0.003(6)
O13 0.077(9) 0.021(4) 0.0118(18) 0.001(2) 0.003(4) 0.008(5)
O14 0.065(6) 0.024(2) 0.0090(15) -0.006(3) 0.007(4) -0.009(5)
C11 0.051(13) 0.034(4) 0.020(5) -0.004(4) 0.015(8) -0.019(10)
C12 0.045(12) 0.035(5) 0.013(4) -0.002(4) 0.003(7) -0.012(9)
C13 0.043(12) 0.031(4) 0.024(5) 0.004(4) 0.019(8) 0.000(9)
C14 0.017(8) 0.025(2) 0.008(3) 0.000(2) -0.010(5) 0.002(7)
N11A 0.102(10) 0.028(2) 0.0087(17) 0.0075(19) -0.013(3) -0.021(4)
N12A 0.024(7) 0.033(4) 0.016(4) -0.003(3) -0.007(4) 0.000(6)
C11A 0.048(12) 0.031(3) 0.010(4) -0.001(3) -0.003(5) -0.004(8)
C12A 0.019(8) 0.030(5) 0.012(4) 0.001(3) -0.001(5) -0.005(6)
C13A 0.037(11) 0.028(2) 0.021(6) 0.001(3) -0.012(7) -0.005(8)
C14A 0.049(12) 0.029(3) 0.012(5) 0.000(3) 0.001(6) -0.004(7)
C15A 0.039(11) 0.031(4) 0.017(5) -0.004(4) -0.005(6) 0.003(7)
N21A 0.030(7) 0.023(4) 0.020(4) -0.002(4) -0.003(4) 0.003(6)
N22A 0.029(7) 0.029(5) 0.024(4) 0.002(3) 0.002(5) 0.007(6)
C21A 0.021(8) 0.022(4) 0.020(4) -0.003(3) -0.006(5) -0.004(6)
C22A 0.040(11) 0.020(5) 0.022(5) -0.002(4) 0.001(6) 0.002(7)
C23A 0.040(10) 0.025(5) 0.018(6) -0.008(4) -0.008(6) 0.000(7)
C24A 0.037(11) 0.021(4) 0.031(7) -0.009(4) -0.004(6) -0.007(7)
C25A 0.039(11) 0.021(4) 0.033(7) 0.000(4) 0.003(7) -0.002(8)
O31A 0.060(8) 0.033(4) 0.039(5) -0.002(4) -0.028(5) 0.005(6)
O32A 0.078(8) 0.039(4) 0.009(4) 0.004(3) 0.010(5) 0.014(7)
N31A 0.030(5) 0.024(4) 0.014(3) 0.006(5) -0.005(6) -0.009(3)
C31A 0.025(8) 0.044(8) 0.007(3) -0.003(5) 0.002(5) 0.012(6)
C32A 0.011(6) 0.038(6) 0.018(3) 0.004(3) 0.002(4) 0.002(5)
C33A 0.024(8) 0.023(7) 0.022(4) 0.005(3) -0.004(5) 0.006(5)
C34A 0.034(9) 0.024(6) 0.019(2) 0.007(3) -0.004(4) -0.007(5)
C35A 0.022(8) 0.051(9) 0.006(4) 0.005(4) -0.007(5) 0.008(6)
C36A 0.030(8) 0.034(4) 0.026(4) 0.000(3) -0.012(5) 0.002(7)
C37A 0.036(9) 0.039(4) 0.022(3) 0.004(3) -0.002(5) 0.002(7)
O1 0.091(7) 0.032(3) 0.0107(16) 0.0002(19) -0.003(6) -0.022(3)
O2 0.032(3) 0.0247(16) 0.0104(17) 0.0016(19) -0.002(3) 0.0003(14)
O3 0.116(12) 0.035(8) 0.089(10) 0.013(7) -0.030(9) -0.019(8)
O4 0.057(8) 0.025(6) 0.048(7) 0.006(5) -0.007(6) 0.009(6)
O5 0.086(10) 0.073(10) 0.037(7) -0.008(6) 0.017(7) -0.019(8)
O6 0.054(8) 0.063(8) 0.085(12) 0.022(6) 0.005(7) 0.014(7)

loop_
_atom_type_symbol
_atom_type_description
_atom_type_scat_dispersion_real
_atom_type_scat_dispersion_imag
_atom_type_scat_source
C C 0.0033 0.0016 'International Tables Vol C Tables 4.2.6.8 and 6.1.1.4'
H H 0.0000 0.0000 'International Tables Vol C Tables 4.2.6.8 and 6.1.1.4'
Cu Cu 0.3201 1.2651 'International Tables Vol C Tables 4.2.6.8 and 6.1.1.4'
N N 0.0061 0.0033 'International Tables Vol C Tables 4.2.6.8 and 6.1.1.4'
O O 0.0106 0.0060 'International Tables Vol C Tables 4.2.6.8 and 6.1.1.4'
S S 0.1246 0.1234 'International Tables Vol C Tables 4.2.6.8 and 6.1.1.4'

loop_
_geom_angle_atom_site_label_1
_geom_angle_atom_site_label_2
_geom_angle_atom_site_label_3
_geom_angle
_geom_angle_site_symmetry_1
_geom_angle_site_symmetry_3
O1 Cu1 O2 82.2(5) . .
O1 Cu1 O14 174.4(5) . .
O2 Cu1 O14 94.2(4) . .
O1 Cu1 N11A 91.8(5) . .
O2 Cu1 N11A 164.6(5) . .
O14 Cu1 N11A 90.7(5) . .
O1 Cu1 O101 93.2(4) . .
O2 Cu1 O101 95.6(4) . .
O14 Cu1 O101 91.4(5) . .
N11A Cu1 O101 98.8(6) . .
O1 Cu1 Cu3 40.5(3) . .
O2 Cu1 Cu3 43.4(3) . .
O14 Cu1 Cu3 136.8(3) . .
N11A Cu1 Cu3 132.3(4) . .
O101 Cu1 Cu3 86.6(3) . .
O13 Cu2 O2 94.5(5) . .
O13 Cu2 N31A 87.6(6) . 2_455
O2 Cu2 N31A 170.5(3) . 2_455
O13 Cu2 O12 149.5(4) . 2
O2 Cu2 O12 93.0(5) . 2
N31A Cu2 O12 89.9(6) 2_455 2
O13 Cu2 O103 123.9(5) . .
O2 Cu2 O103 82.1(4) . .
N31A Cu2 O103 89.0(4) 2_455 .
O12 Cu2 O103 86.4(4) 2 .
O1 Cu3 O11 170.6(5) . 2
O1 Cu3 O2 81.7(5) . .
O11 Cu3 O2 95.0(4) 2 .
O1 Cu3 N21A 93.1(5) . 1_556
O11 Cu3 N21A 88.6(5) 2 1_556
O2 Cu3 N21A 169.2(4) . 1_556
O1 Cu3 Cu1 40.8(3) . .
O11 Cu3 Cu1 137.4(4) 2 .
O2 Cu3 Cu1 42.6(3) . .
N21A Cu3 Cu1 133.7(4) 1_556 .
O102 S100 O104 106.6(11) . .
O102 S100 O101 110.8(10) . .
O104 S100 O101 108.1(9) . .
O102 S100 O103 113.0(9) . .
O104 S100 O103 109.3(7) . .
O101 S100 O103 108.9(6) . .
S100 O101 Cu1 124.3(6) . .
S100 O103 Cu2 110.2(6) . .
C11 O11 Cu3 129.9(10) . 2_554
C11 O12 Cu2 134.2(12) . 2_554
C14 O13 Cu2 134.4(10) . .
C14 O14 Cu1 126.3(10) . .
O12 C11 O11 122.9(15) . .
O12 C11 C12 118.6(16) . .
O11 C11 C12 118.5(15) . .
C11 C12 C13 116.7(13) . .
C11 C12 H12A 108.1 . .
C13 C12 H12A 108.1 . .
C11 C12 H12B 108.1 . .
C13 C12 H12B 108.1 . .
H12A C12 H12B 107.3 . .
C12 C13 C14 112.7(12) . .
C12 C13 H13A 109.1 . .
C14 C13 H13A 109.1 . .
C12 C13 H13B 109.1 . .
C14 C13 H13B 109.1 . .
H13A C13 H13B 107.8 . .
O14 C14 O13 126.7(14) . .
O14 C14 C13 119.4(14) . .
O13 C14 C13 113.9(14) . .
C13A N11A C12A 116.9(13) . .
C13A N11A Cu1 124.5(9) . .
C12A N11A Cu1 118.5(11) . .
C36A N12A C11A 126.9(12) . .
C36A N12A H12C 116.6 . .
C11A N12A H12C 116.6 . .
C12A C11A C15A 119.5(13) . .
C12A C11A N12A 121.4(13) . .
C15A C11A N12A 119.1(13) . .
C11A C12A N11A 121.3(14) . .
C11A C12A H12D 119.4 . .
N11A C12A H12D 119.4 . .
N11A C13A C14A 124.2(13) . .
N11A C13A H13C 117.9 . .
C14A C13A H13C 117.9 . .
C13A C14A C15A 119.4(14) . .
C13A C14A H14A 120.3 . .
C15A C14A H14A 120.3 . .
C14A C15A C11A 118.8(13) . .
C14A C15A H15A 120.6 . .
C11A C15A H15A 120.6 . .
C22A N21A C23A 115.0(13) . .
C22A N21A Cu3 123.3(10) . 1_554
C23A N21A Cu3 121.6(10) . 1_554
C37A N22A C21A 125.7(13) . .
C37A N22A H22A 117.2 . .
C21A N22A H22A 117.2 . .
C25A C21A N22A 124.0(14) . .
C25A C21A C22A 117.6(14) . .
N22A C21A C22A 118.1(13) . .
N21A C22A C21A 125.0(14) . .
N21A C22A H22B 117.5 . .
C21A C22A H22B 117.5 . .
N21A C23A C24A 124.8(14) . .
N21A C23A H23A 117.6 . .
C24A C23A H23A 117.6 . .
C23A C24A C25A 120.4(14) . .
C23A C24A H24A 119.8 . .
C25A C24A H24A 119.8 . .
C21A C25A C24A 116.9(14) . .
C21A C25A H25A 121.5 . .
C24A C25A H25A 121.5 . .
C31A N31A C35A 116.9(10) . .
C31A N31A Cu2 114.9(11) . 2_454
C35A N31A Cu2 128.2(11) . 2_454
N31A C31A C32A 123.6(12) . .
N31A C31A H31A 118.2 . .
C32A C31A H31A 118.2 . .
C31A C32A C33A 117.7(12) . .
C31A C32A C36A 114.0(12) . .
C33A C32A C36A 128.1(12) . .
C34A C33A C32A 118.9(12) . .
C34A C33A H33A 120.6 . .
C32A C33A H33A 120.6 . .
C33A C34A C35A 119.2(13) . .
C33A C34A C37A 116.6(12) . .
C35A C34A C37A 124.1(13) . .
N31A C35A C34A 123.8(13) . .
N31A C35A H35A 118.1 . .
C34A C35A H35A 118.1 . .
O31A C36A N12A 123.2(13) . .
O31A C36A C32A 121.1(14) . .
N12A C36A C32A 115.6(12) . .
O32A C37A N22A 126.7(14) . .
O32A C37A C34A 119.3(13) . .
N22A C37A C34A 113.9(13) . .
Cu3 O1 Cu1 98.7(3) . .
Cu2 O2 Cu1 110.3(5) . .
Cu2 O2 Cu3 106.6(5) . .
Cu1 O2 Cu3 94.0(3) . .

loop_
_geom_bond_atom_site_label_1
_geom_bond_atom_site_label_2
_geom_bond_distance
_geom_bond_site_symmetry_2
Cu1 O1 1.931(12) .
Cu1 O2 1.983(11) .
Cu1 O14 1.970(11) .
Cu1 N11A 2.003(13) .
Cu1 O101 2.311(11) .
Cu1 Cu3 2.9213(17) .
Cu2 O13 1.936(11) .
Cu2 O2 1.935(7) .
Cu2 N31A 2.015(9) 2_455
Cu2 O12 2.013(11) 2
Cu2 O103 2.374(10) .
Cu3 O1 1.919(12) .
Cu3 O11 1.919(11) 2
Cu3 O2 2.011(11) .
Cu3 N21A 1.994(13) 1_556
S100 O102 1.389(12) .
S100 O104 1.448(12) .
S100 O101 1.467(12) .
S100 O103 1.494(11) .
O11 C11 1.309(19) .
O11 Cu3 1.919(11) 2_554
O12 C11 1.227(19) .
O12 Cu2 2.013(11) 2_554
O13 C14 1.281(18) .
O14 C14 1.228(18) .
C11 C12 1.51(2) .
C12 C13 1.521(15) .
C12 H12A 0.9700 .
C12 H12B 0.9700 .
C13 C14 1.49(2) .
C13 H13A 0.9700 .
C13 H13B 0.9700 .
N11A C13A 1.337(18) .
N11A C12A 1.373(17) .
N12A C36A 1.361(17) .
N12A C11A 1.393(16) .
N12A H12C 0.8600 .
C11A C12A 1.383(19) .
C11A C15A 1.39(2) .
C12A H12D 0.9300 .
C13A C14A 1.356(19) .
C13A H13C 0.9300 .
C14A C15A 1.363(18) .
C14A H14A 0.9300 .
C15A H15A 0.9300 .
N21A C22A 1.373(17) .
N21A C23A 1.337(18) .
N21A Cu3 1.994(13) 1_554
N22A C37A 1.331(17) .
N22A C21A 1.410(17) .
N22A H22A 0.8600 .
C21A C25A 1.404(19) .
C21A C22A 1.37(2) .
C22A H22B 0.9300 .
C23A C24A 1.33(2) .
C23A H23A 0.9300 .
C24A C25A 1.42(2) .
C24A H24A 0.9300 .
C25A H25A 0.9300 .
O31A C36A 1.203(16) .
O32A C37A 1.198(15) .
N31A C31A 1.35(2) .
N31A C35A 1.320(19) .
N31A Cu2 2.015(9) 2_454
C31A C32A 1.384(19) .
C31A H31A 0.9300 .
C32A C33A 1.371(17) .
C32A C36A 1.503(18) .
C33A C34A 1.392(17) .
C33A H33A 0.9300 .
C34A C35A 1.355(19) .
C34A C37A 1.536(19) .
C35A H35A 0.9300 .

loop_
_geom_torsion_atom_site_label_1
_geom_torsion_atom_site_label_2
_geom_torsion_atom_site_label_3
_geom_torsion_atom_site_label_4
_geom_torsion
_geom_torsion_site_symmetry_1
_geom_torsion_site_symmetry_4
O2 Cu1 Cu3 O1 -159.2(5) . .
O14 Cu1 Cu3 O1 -172.6(8) . .
N11A Cu1 Cu3 O1 0.1(9) . .
O101 Cu1 Cu3 O1 99.0(5) . .
O1 Cu1 Cu3 O11 166.1(7) . 2
O2 Cu1 Cu3 O11 6.9(7) . 2
O14 Cu1 Cu3 O11 -6.5(11) . 2
N11A Cu1 Cu3 O11 166.2(9) . 2
O101 Cu1 Cu3 O11 -94.9(7) . 2
O1 Cu1 Cu3 O2 159.2(5) . .
O14 Cu1 Cu3 O2 -13.4(7) . .
N11A Cu1 Cu3 O2 159.2(8) . .
O101 Cu1 Cu3 O2 -101.9(4) . .
O1 Cu1 Cu3 N21A -6.2(7) . 1_556
O2 Cu1 Cu3 N21A -165.4(6) . 1_556
O14 Cu1 Cu3 N21A -178.8(8) . 1_556
N11A Cu1 Cu3 N21A -6.2(10) . 1_556
O101 Cu1 Cu3 N21A 92.7(6) . 1_556
O102 S100 O101 Cu1 -91.0(11) . .
O104 S100 O101 Cu1 152.6(8) . .
O103 S100 O101 Cu1 33.9(11) . .
O1 Cu1 O101 S100 37.0(9) . .
O2 Cu1 O101 S100 -45.4(10) . .
O14 Cu1 O101 S100 -139.8(10) . .
N11A Cu1 O101 S100 129.3(9) . .
Cu3 Cu1 O101 S100 -3.0(9) . .
O102 S100 O103 Cu2 159.5(9) . .
O104 S100 O103 Cu2 -82.0(10) . .
O101 S100 O103 Cu2 35.9(8) . .
O13 Cu2 O103 S100 -6.0(8) . .
O2 Cu2 O103 S100 -96.1(7) . .
N31A Cu2 O103 S100 80.4(7) 2_455 .
O12 Cu2 O103 S100 170.3(6) 2 .
O2 Cu2 O13 C14 12.6(16) . .
N31A Cu2 O13 C14 -158.1(16) 2_455 .
O12 Cu2 O13 C14 116.3(16) 2 .
O103 Cu2 O13 C14 -70.9(17) . .
O1 Cu1 O14 C14 -91(5) . .
O2 Cu1 O14 C14 -41.2(15) . .
N11A Cu1 O14 C14 153.5(16) . .
O101 Cu1 O14 C14 54.6(15) . .
Cu3 Cu1 O14 C14 -32.0(19) . .
Cu2 O12 C11 O11 6(3) 2_554 .
Cu2 O12 C11 C12 -178.2(13) 2_554 .
Cu3 O11 C11 O12 -10(3) 2_554 .
Cu3 O11 C11 C12 174.4(13) 2_554 .
O12 C11 C12 C13 -168.9(16) . .
O11 C11 C12 C13 7(3) . .
C11 C12 C13 C14 -177(2) . .
Cu1 O14 C14 O13 5(3) . .
Cu1 O14 C14 C13 -171.6(13) . .
Cu2 O13 C14 O14 14(3) . .
Cu2 O13 C14 C13 -169.6(13) . .
C12 C13 C14 O14 -4(2) . .
C12 C13 C14 O13 179.4(13) . .
O1 Cu1 N11A C13A -26.8(16) . .
O2 Cu1 N11A C13A 40(3) . .
O14 Cu1 N11A C13A 148.1(17) . .
O101 Cu1 N11A C13A -120.4(16) . .
Cu3 Cu1 N11A C13A -27(2) . .
O1 Cu1 N11A C12A 150.2(14) . .
O2 Cu1 N11A C12A -143.4(17) . .
O14 Cu1 N11A C12A -34.9(14) . .
O101 Cu1 N11A C12A 56.6(14) . .
Cu3 Cu1 N11A C12A 150.1(11) . .
C36A N12A C11A C12A -1(2) . .
C36A N12A C11A C15A 179.4(15) . .
C15A C11A C12A N11A 0(3) . .
N12A C11A C12A N11A -179.8(15) . .
C13A N11A C12A C11A 0(3) . .
Cu1 N11A C12A C11A -177.2(13) . .
C12A N11A C13A C14A -1(3) . .
Cu1 N11A C13A C14A 176.4(14) . .
N11A C13A C14A C15A 1(3) . .
C13A C14A C15A C11A -1(2) . .
C12A C11A C15A C14A 1(2) . .
N12A C11A C15A C14A -179.5(14) . .
C37A N22A C21A C25A 14(2) . .
C37A N22A C21A C22A -170.9(15) . .
C23A N21A C22A C21A 5(2) . .
Cu3 N21A C22A C21A -178.3(13) 1_554 .
C25A C21A C22A N21A -5(3) . .
N22A C21A C22A N21A 179.5(15) . .
C22A N21A C23A C24A -3(2) . .
Cu3 N21A C23A C24A 179.9(14) 1_554 .
N21A C23A C24A C25A 2(3) . .
N22A C21A C25A C24A 179.0(14) . .
C22A C21A C25A C24A 4(2) . .
C23A C24A C25A C21A -3(2) . .
C35A N31A C31A C32A 0(2) . .
Cu2 N31A C31A C32A 178.3(11) 2_454 .
N31A C31A C32A C33A -1(2) . .
N31A C31A C32A C36A 174.3(13) . .
C31A C32A C33A C34A 2(2) . .
C36A C32A C33A C34A -172.6(14) . .
C32A C33A C34A C35A -2(2) . .
C32A C33A C34A C37A 174.9(12) . .
C31A N31A C35A C34A 0(2) . .
Cu2 N31A C35A C34A -178.0(11) 2_454 .
C33A C34A C35A N31A 0(2) . .
C37A C34A C35A N31A -175.7(13) . .
C11A N12A C36A O31A -1(2) . .
C11A N12A C36A C32A -177.5(14) . .
C31A C32A C36A O31A -26(2) . .
C33A C32A C36A O31A 148.0(15) . .
C31A C32A C36A N12A 150.5(13) . .
C33A C32A C36A N12A -35(2) . .
C21A N22A C37A O32A -9(3) . .
C21A N22A C37A C34A 174.1(13) . .
C33A C34A C37A O32A 43(2) . .
C35A C34A C37A O32A -140.8(16) . .
C33A C34A C37A N22A -139.5(14) . .
C35A C34A C37A N22A 37(2) . .
O11 Cu3 O1 Cu1 -84(3) 2 .
O2 Cu3 O1 Cu1 -14.1(4) . .
N21A Cu3 O1 Cu1 175.5(5) 1_556 .
O2 Cu1 O1 Cu3 14.3(4) . .
O14 Cu1 O1 Cu3 64(5) . .
N11A Cu1 O1 Cu3 -179.9(6) . .
O101 Cu1 O1 Cu3 -81.0(4) . .
O13 Cu2 O2 Cu1 -50.4(6) . .
N31A Cu2 O2 Cu1 52(4) 2_455 .
O12 Cu2 O2 Cu1 159.2(6) 2 .
O103 Cu2 O2 Cu1 73.3(5) . .
O13 Cu2 O2 Cu3 -151.2(5) . .
N31A Cu2 O2 Cu3 -49(4) 2_455 .
O12 Cu2 O2 Cu3 58.4(6) 2 .
O103 Cu2 O2 Cu3 -27.5(4) . .
O1 Cu1 O2 Cu2 -122.8(5) . .
O14 Cu1 O2 Cu2 61.5(6) . .
N11A Cu1 O2 Cu2 169.6(19) . .
O101 Cu1 O2 Cu2 -30.3(6) . .
Cu3 Cu1 O2 Cu2 -109.3(5) . .
O1 Cu1 O2 Cu3 -13.5(3) . .
O14 Cu1 O2 Cu3 170.8(5) . .
N11A Cu1 O2 Cu3 -81(2) . .
O101 Cu1 O2 Cu3 79.0(4) . .
O1 Cu3 O2 Cu2 126.1(5) . .
O11 Cu3 O2 Cu2 -62.7(5) 2 .
N21A Cu3 O2 Cu2 -172(2) 1_556 .
Cu1 Cu3 O2 Cu2 112.6(5) . .
O1 Cu3 O2 Cu1 13.6(4) . .
O11 Cu3 O2 Cu1 -175.3(4) 2 .
N21A Cu3 O2 Cu1 76(3) 1_556 .
